data_7046653
loop_
_publ_author_name
'Loibl, Antonia'
'Oschmann, Wiebke'
'Vogler, Maria'
'Pidko, Evgeny A.'
'Weber, Manuela'
'Wiecko, Jelena'
'M\"uller, Christian'

_publ_section_title
;
 Substituent effects in pyridyl-functionalized pyrylium salts, pyridines
 and \l<sup>3</sup>,\s<sup>2</sup>-phosphinines: a fundamental and
 systematic study.
;
_journal_issue 28
_journal_name_full 'Dalton transactions (Cambridge, England : 2003)'
_journal_page_first 9355
_journal_page_last 9366
_journal_paper_doi 10.1039/c8dt01441h
_journal_volume 47
_journal_year 2018
_chemical_formula_moiety '2(C27 H15 F3 N2 O4 W)'
_chemical_formula_sum 'C54 H30 F6 N4 O8 W2'
_chemical_formula_weight 1344.52
_space_group_crystal_system monoclinic
_space_group_IT_number 14
_space_group_name_Hall '-P 2ybc'
_space_group_name_H-M_alt 'P 1 21/c 1'
_symmetry_space_group_name_Hall '-P 2ybc'
_symmetry_space_group_name_H-M 'P 1 21/c 1'
_atom_sites_solution_hydrogens geom
_audit_creation_date 2014-09-09
_audit_creation_method
;
Olex2 1.2
(compiled 2014.07.22 svn.r2960 for OlexSys, GUI svn.r4862)
;
_audit_update_record
;
2017-04-03 deposited with the CCDC.
2018-06-07 downloaded from the CCDC.
;
_cell_angle_alpha 90
_cell_angle_beta 99.3220(14)
_cell_angle_gamma 90
_cell_formula_units_Z 4
_cell_length_a 14.5198(7)
_cell_length_b 17.2400(9)
_cell_length_c 19.1014(10)
_cell_measurement_reflns_used 9507
_cell_measurement_temperature 100
_cell_measurement_theta_max 30.552
_cell_measurement_theta_min 2.877
_cell_volume 4718.3(4)
_computing_cell_refinement 'SAINT v8.34A (Bruker, 2013)'
_computing_data_reduction 'SAINT v8.34A (Bruker, 2013)'
_computing_molecular_graphics 'Olex2 (Dolomanov et al., 2009)'
_computing_publication_material 'Olex2 (Dolomanov et al., 2009)'
_computing_structure_refinement 'ShelXL (Sheldrick, 2008)'
_diffrn_ambient_temperature 100.02
_diffrn_measured_fraction_theta_full 0.999
_diffrn_measured_fraction_theta_max 0.998
_diffrn_radiation_type MoK\a
_diffrn_radiation_wavelength 0.71073
_diffrn_reflns_av_R_equivalents 0.0365
_diffrn_reflns_av_unetI/netI 0.0241
_diffrn_reflns_Laue_measured_fraction_full 0.999
_diffrn_reflns_Laue_measured_fraction_max 0.998
_diffrn_reflns_limit_h_max 20
_diffrn_reflns_limit_h_min -19
_diffrn_reflns_limit_k_max 24
_diffrn_reflns_limit_k_min -24
_diffrn_reflns_limit_l_max 27
_diffrn_reflns_limit_l_min -27
_diffrn_reflns_number 78726
_diffrn_reflns_point_group_measured_fraction_full 0.999
_diffrn_reflns_point_group_measured_fraction_max 0.998
_diffrn_reflns_theta_full 25.242
_diffrn_reflns_theta_max 30.563
_diffrn_reflns_theta_min 2.254
_exptl_absorpt_coefficient_mu 4.958
_exptl_absorpt_correction_T_max 0.7461
_exptl_absorpt_correction_T_min 0.3422
_exptl_absorpt_correction_type multi-scan
_exptl_absorpt_process_details
;
SADABS-2014/2 (Bruker,2014) was used for absorption correction.
wR2(int) was 0.1383 before and 0.0497 after correction.
The Ratio of minimum to maximum transmission is 0.4587.
The \l/2 correction factor is 0.00150.
;
_exptl_crystal_density_diffrn 1.893
_exptl_crystal_description block
_exptl_crystal_F_000 2592
_exptl_crystal_size_max 0.42
_exptl_crystal_size_mid 0.2
_exptl_crystal_size_min 0.07
_refine_diff_density_max 0.837
_refine_diff_density_min -1.492
_refine_diff_density_rms 0.095
_refine_ls_extinction_method none
_refine_ls_goodness_of_fit_ref 1.049
_refine_ls_hydrogen_treatment constr
_refine_ls_matrix_type full
_refine_ls_number_parameters 667
_refine_ls_number_reflns 14451
_refine_ls_number_restraints 0
_refine_ls_restrained_S_all 1.049
_refine_ls_R_factor_all 0.0235
_refine_ls_R_factor_gt 0.0194
_refine_ls_shift/su_max 0.006
_refine_ls_shift/su_mean 0.000
_refine_ls_structure_factor_coef Fsqd
_refine_ls_weighting_details 'w=1/[\s^2^(Fo^2^)+(0.0118P)^2^+5.4192P] where P=(Fo^2^+2Fc^2^)/3'
_refine_ls_weighting_scheme calc
_refine_ls_wR_factor_gt 0.0423
_refine_ls_wR_factor_ref 0.0438
_reflns_Friedel_coverage 0.000
_reflns_number_gt 13202
_reflns_number_total 14451
_reflns_threshold_expression 'I > 2\s(I)'
_cod_data_source_file c8dt01441h2.cif
_cod_data_source_block al176_a
_cod_depositor_comments 'Adding full bibliography for 7046645--7046658.cif.'
_cod_database_code 7046653
_shelxl_version_number 2014/6
_shelx_space_group_comment
;
The symmetry employed for this shelxl refinement is uniquely defined
by the following loop, which should always be used as a source of
symmetry information in preference to the above space-group names.
They are only intended as comments.
;
_shelx_estimated_absorpt_t_max 0.723
_shelx_estimated_absorpt_t_min 0.230
_olex2_refinement_description
;
1. Fixed Uiso
 At 1.2 times of:
  All C(H) groups
2.a Aromatic/amide H refined with riding coordinates:
 C2(H2), C4(H4), C7(H7), C8(H8), C9(H9), C10(H10), C12(H12), C13(H13),
 C14(H14), C15(H15), C16(H16), C18(H18), C19(H19), C21(H21), C22(H22), C29(H29),
  C31(H31), C34(H34), C35(H35), C36(H36), C37(H37), C39(H39), C40(H40),
 C41(H41), C42(H42), C43(H43), C45(H45), C46(H46), C48(H48), C49(H49)
;
_olex2_submission_special_instructions 'No special instructions were received'

loop_
_space_group_symop_operation_xyz
'x, y, z'
'-x, y+1/2, -z+1/2'
'-x, -y, -z'
'x, -y-1/2, z-1/2'

loop_
_atom_site_label
_atom_site_type_symbol
_atom_site_fract_x
_atom_site_fract_y
_atom_site_fract_z
_atom_site_U_iso_or_equiv
_atom_site_adp_type
_atom_site_occupancy
_atom_site_site_symmetry_order
_atom_site_calc_flag
_atom_site_refinement_flags_posn
W1 W 0.45250(2) 0.88045(2) 0.67596(2) 0.01312(2) Uani 1 1 d .
F1 F 0.69592(9) 0.34392(7) 0.41520(6) 0.0232(3) Uani 1 1 d .
F2 F 0.74729(8) 0.30047(7) 0.52037(7) 0.0223(3) Uani 1 1 d .
F3 F 0.60095(8) 0.29130(7) 0.47676(6) 0.0199(2) Uani 1 1 d .
O1 O 0.28893(10) 0.84872(9) 0.54716(8) 0.0210(3) Uani 1 1 d .
O2 O 0.30197(10) 0.82355(9) 0.76490(8) 0.0224(3) Uani 1 1 d .
O3 O 0.57220(12) 0.94213(11) 0.81855(9) 0.0331(4) Uani 1 1 d .
O4 O 0.35317(12) 1.04179(9) 0.67402(9) 0.0282(3) Uani 1 1 d .
N1 N 0.53293(11) 0.76913(9) 0.66150(8) 0.0128(3) Uani 1 1 d .
N2 N 0.55526(11) 0.90660(10) 0.60457(8) 0.0152(3) Uani 1 1 d .
C1 C 0.52300(12) 0.69992(11) 0.69349(9) 0.0128(3) Uani 1 1 d .
C2 C 0.55080(13) 0.63043(11) 0.66628(10) 0.0147(3) Uani 1 1 d .
H2 H 0.5405 0.5830 0.6891 0.018 Uiso 1 1 calc R
C3 C 0.59353(13) 0.62940(11) 0.60590(10) 0.0138(3) Uani 1 1 d .
C4 C 0.61155(13) 0.70128(11) 0.57737(10) 0.0152(3) Uani 1 1 d .
H4 H 0.6449 0.7038 0.5386 0.018 Uiso 1 1 calc R
C5 C 0.58091(12) 0.76930(11) 0.60545(9) 0.0130(3) Uani 1 1 d .
C6 C 0.59794(13) 0.84653(11) 0.57683(10) 0.0147(3) Uani 1 1 d .
C7 C 0.65574(14) 0.85844(12) 0.52611(10) 0.0187(4) Uani 1 1 d .
H7 H 0.6836 0.8156 0.5063 0.022 Uiso 1 1 calc R
C8 C 0.67208(15) 0.93358(13) 0.50483(11) 0.0230(4) Uani 1 1 d .
H8 H 0.7106 0.9428 0.4700 0.028 Uiso 1 1 calc R
C9 C 0.63136(15) 0.99475(13) 0.53523(11) 0.0233(4) Uani 1 1 d .
H9 H 0.6435 1.0467 0.5229 0.028 Uiso 1 1 calc R
C10 C 0.57257(14) 0.97917(12) 0.58393(11) 0.0200(4) Uani 1 1 d .
H10 H 0.5433 1.0214 0.6035 0.024 Uiso 1 1 calc R
C11 C 0.48179(13) 0.69758(11) 0.75958(10) 0.0131(3) Uani 1 1 d .
C12 C 0.52316(13) 0.73841(12) 0.81970(10) 0.0165(4) Uani 1 1 d .
H12 H 0.5772 0.7690 0.8181 0.020 Uiso 1 1 calc R
C13 C 0.48506(14) 0.73419(12) 0.88185(10) 0.0186(4) Uani 1 1 d .
H13 H 0.5132 0.7619 0.9228 0.022 Uiso 1 1 calc R
C14 C 0.40593(15) 0.68959(12) 0.88435(10) 0.0197(4) Uani 1 1 d .
H14 H 0.3793 0.6877 0.9266 0.024 Uiso 1 1 calc R
C15 C 0.36592(14) 0.64789(12) 0.82509(10) 0.0188(4) Uani 1 1 d .
H15 H 0.3120 0.6172 0.8269 0.023 Uiso 1 1 calc R
C16 C 0.40440(13) 0.65084(11) 0.76305(10) 0.0159(3) Uani 1 1 d .
H16 H 0.3779 0.6210 0.7230 0.019 Uiso 1 1 calc R
C17 C 0.61688(12) 0.55540(11) 0.57380(10) 0.0142(3) Uani 1 1 d .
C18 C 0.64115(13) 0.48995(11) 0.61639(10) 0.0162(4) Uani 1 1 d .
H18 H 0.6436 0.4934 0.6663 0.019 Uiso 1 1 calc R
C19 C 0.66160(14) 0.42021(11) 0.58609(10) 0.0165(4) Uani 1 1 d .
H19 H 0.6784 0.3761 0.6152 0.020 Uiso 1 1 calc R
C20 C 0.65735(13) 0.41514(11) 0.51274(10) 0.0146(3) Uani 1 1 d .
C21 C 0.63218(13) 0.47900(11) 0.46980(10) 0.0157(3) Uani 1 1 d .
H21 H 0.6286 0.4750 0.4198 0.019 Uiso 1 1 calc R
C22 C 0.61219(13) 0.54907(11) 0.50033(10) 0.0159(3) Uani 1 1 d .
H22 H 0.5952 0.5929 0.4710 0.019 Uiso 1 1 calc R
C23 C 0.67612(13) 0.33856(11) 0.48131(10) 0.0155(3) Uani 1 1 d .
C24 C 0.35196(13) 0.85609(11) 0.59186(10) 0.0148(3) Uani 1 1 d .
C25 C 0.36010(14) 0.84342(12) 0.73367(10) 0.0168(4) Uani 1 1 d .
C26 C 0.53358(14) 0.91751(12) 0.76592(11) 0.0200(4) Uani 1 1 d .
C27 C 0.39082(14) 0.98157(12) 0.67468(10) 0.0189(4) Uani 1 1 d .
W2 W 0.06901(2) 0.30876(2) 0.14734(2) 0.01391(2) Uani 1 1 d .
F4 F 0.07293(9) 0.54887(9) 0.70040(7) 0.0326(3) Uani 1 1 d .
F5 F 0.21763(9) 0.57190(9) 0.70212(7) 0.0317(3) Uani 1 1 d .
F6 F 0.11458(14) 0.65540(9) 0.65647(8) 0.0476(4) Uani 1 1 d .
O5 O 0.25121(11) 0.24286(10) 0.09666(9) 0.0277(3) Uani 1 1 d .
O6 O 0.00779(12) 0.14024(9) 0.18177(8) 0.0259(3) Uani 1 1 d .
O7 O -0.14176(12) 0.35560(13) 0.15203(11) 0.0451(5) Uani 1 1 d .
O8 O -0.01525(12) 0.27385(10) -0.01046(8) 0.0272(3) Uani 1 1 d .
N3 N 0.12463(11) 0.35359(10) 0.25887(8) 0.0148(3) Uani 1 1 d .
N4 N 0.10454(11) 0.43327(10) 0.13774(8) 0.0158(3) Uani 1 1 d .
C28 C 0.13380(13) 0.31178(11) 0.32001(10) 0.0156(3) Uani 1 1 d .
C29 C 0.13421(13) 0.34700(12) 0.38559(10) 0.0162(4) Uani 1 1 d .
H29 H 0.1366 0.3156 0.4267 0.019 Uiso 1 1 calc R
C30 C 0.13124(13) 0.42765(11) 0.39202(10) 0.0151(3) Uani 1 1 d .
C31 C 0.13122(13) 0.47009(11) 0.32971(10) 0.0156(3) Uani 1 1 d .
H31 H 0.1340 0.5251 0.3317 0.019 Uiso 1 1 calc R
C32 C 0.12720(12) 0.43256(11) 0.26492(10) 0.0145(3) Uani 1 1 d .
C33 C 0.12317(13) 0.47645(12) 0.19801(10) 0.0157(3) Uani 1 1 d .
C34 C 0.13807(14) 0.55624(12) 0.19589(11) 0.0191(4) Uani 1 1 d .
H34 H 0.1505 0.5852 0.2387 0.023 Uiso 1 1 calc R
C35 C 0.13461(14) 0.59326(13) 0.13101(11) 0.0208(4) Uani 1 1 d .
H35 H 0.1444 0.6476 0.1287 0.025 Uiso 1 1 calc R
C36 C 0.11653(14) 0.54890(13) 0.06949(11) 0.0213(4) Uani 1 1 d .
H36 H 0.1143 0.5724 0.0243 0.026 Uiso 1 1 calc R
C37 C 0.10192(14) 0.47037(13) 0.07503(10) 0.0194(4) Uani 1 1 d .
H37 H 0.0894 0.4407 0.0326 0.023 Uiso 1 1 calc R
C38 C 0.14706(13) 0.22619(12) 0.31752(10) 0.0162(4) Uani 1 1 d .
C39 C 0.21772(14) 0.19560(12) 0.28373(10) 0.0184(4) Uani 1 1 d .
H39 H 0.2542 0.2291 0.2598 0.022 Uiso 1 1 calc R
C40 C 0.23451(15) 0.11625(13) 0.28521(11) 0.0222(4) Uani 1 1 d .
H40 H 0.2823 0.0957 0.2620 0.027 Uiso 1 1 calc R
C41 C 0.18188(15) 0.06693(13) 0.32033(11) 0.0236(4) Uani 1 1 d .
H41 H 0.1934 0.0127 0.3210 0.028 Uiso 1 1 calc R
C42 C 0.11230(15) 0.09693(13) 0.35450(11) 0.0219(4) Uani 1 1 d .
H42 H 0.0764 0.0631 0.3786 0.026 Uiso 1 1 calc R
C43 C 0.09500(14) 0.17642(12) 0.35352(10) 0.0193(4) Uani 1 1 d .
H43 H 0.0477 0.1968 0.3774 0.023 Uiso 1 1 calc R
C44 C 0.12923(13) 0.46644(11) 0.46129(10) 0.0148(3) Uani 1 1 d .
C45 C 0.15825(14) 0.42696(12) 0.52519(10) 0.0191(4) Uani 1 1 d .
H45 H 0.1782 0.3745 0.5242 0.023 Uiso 1 1 calc R
C46 C 0.15818(14) 0.46360(13) 0.58988(10) 0.0200(4) Uani 1 1 d .
H46 H 0.1778 0.4363 0.6329 0.024 Uiso 1 1 calc R
C47 C 0.12928(13) 0.54045(12) 0.59133(10) 0.0179(4) Uani 1 1 d .
C48 C 0.09844(14) 0.58010(12) 0.52861(10) 0.0178(4) Uani 1 1 d .
H48 H 0.0775 0.6322 0.5298 0.021 Uiso 1 1 calc R
C49 C 0.09844(13) 0.54286(12) 0.46399(10) 0.0169(4) Uani 1 1 d .
H49 H 0.0772 0.5699 0.4211 0.020 Uiso 1 1 calc R
C50 C 0.13321(15) 0.57972(14) 0.66178(11) 0.0231(4) Uani 1 1 d .
C51 C 0.18883(14) 0.26913(12) 0.11956(10) 0.0193(4) Uani 1 1 d .
C52 C 0.03316(14) 0.20194(12) 0.16938(10) 0.0192(4) Uani 1 1 d .
C53 C -0.06493(15) 0.34085(14) 0.15542(12) 0.0247(4) Uani 1 1 d .
C54 C 0.01623(14) 0.28716(12) 0.04860(10) 0.0186(4) Uani 1 1 d .

loop_
_atom_site_aniso_label
_atom_site_aniso_U_11
_atom_site_aniso_U_22
_atom_site_aniso_U_33
_atom_site_aniso_U_23
_atom_site_aniso_U_13
_atom_site_aniso_U_12
W1 0.01420(4) 0.01389(4) 0.01136(3) -0.00136(2) 0.00234(3) 0.00034(3)
F1 0.0335(7) 0.0211(6) 0.0177(6) -0.0031(5) 0.0122(5) -0.0014(5)
F2 0.0186(6) 0.0196(6) 0.0268(6) -0.0035(5) -0.0017(5) 0.0047(5)
F3 0.0187(6) 0.0174(6) 0.0238(6) -0.0027(5) 0.0039(5) -0.0052(5)
O1 0.0201(7) 0.0225(7) 0.0198(7) -0.0035(6) 0.0014(6) 0.0020(6)
O2 0.0202(7) 0.0288(8) 0.0193(7) 0.0033(6) 0.0069(6) 0.0038(6)
O3 0.0346(9) 0.0381(10) 0.0243(8) -0.0142(7) -0.0018(7) -0.0018(8)
O4 0.0337(9) 0.0211(8) 0.0290(8) -0.0017(6) 0.0030(7) 0.0072(7)
N1 0.0119(7) 0.0163(7) 0.0102(6) -0.0004(6) 0.0019(5) -0.0011(6)
N2 0.0152(7) 0.0160(8) 0.0139(7) -0.0004(6) 0.0010(6) -0.0026(6)
C1 0.0109(8) 0.0157(9) 0.0117(8) -0.0005(6) 0.0018(6) -0.0012(6)
C2 0.0148(8) 0.0157(9) 0.0142(8) 0.0001(7) 0.0041(7) 0.0002(7)
C3 0.0112(8) 0.0161(9) 0.0138(8) -0.0020(7) 0.0012(6) 0.0004(6)
C4 0.0129(8) 0.0196(9) 0.0135(8) -0.0024(7) 0.0037(6) -0.0014(7)
C5 0.0113(8) 0.0151(8) 0.0125(8) -0.0018(6) 0.0018(6) -0.0028(6)
C6 0.0143(8) 0.0173(9) 0.0122(8) -0.0012(7) 0.0015(6) -0.0034(7)
C7 0.0197(9) 0.0226(10) 0.0145(8) -0.0008(7) 0.0046(7) -0.0033(8)
C8 0.0224(10) 0.0287(11) 0.0187(9) 0.0053(8) 0.0061(8) -0.0062(8)
C9 0.0242(10) 0.0212(10) 0.0241(10) 0.0064(8) 0.0029(8) -0.0050(8)
C10 0.0213(9) 0.0174(9) 0.0209(9) 0.0017(7) 0.0019(8) -0.0020(8)
C11 0.0130(8) 0.0148(8) 0.0121(8) 0.0004(6) 0.0034(6) 0.0018(6)
C12 0.0158(8) 0.0193(9) 0.0139(8) -0.0001(7) 0.0012(7) -0.0021(7)
C13 0.0243(10) 0.0198(9) 0.0113(8) -0.0012(7) 0.0015(7) 0.0010(8)
C14 0.0259(10) 0.0208(10) 0.0142(9) 0.0022(7) 0.0091(7) 0.0023(8)
C15 0.0175(9) 0.0211(10) 0.0195(9) 0.0011(7) 0.0078(7) -0.0010(7)
C16 0.0163(8) 0.0179(9) 0.0138(8) -0.0017(7) 0.0039(7) -0.0012(7)
C17 0.0115(8) 0.0175(9) 0.0141(8) -0.0019(7) 0.0037(6) -0.0005(7)
C18 0.0169(8) 0.0194(9) 0.0130(8) -0.0003(7) 0.0043(7) -0.0009(7)
C19 0.0193(9) 0.0157(9) 0.0146(8) 0.0011(7) 0.0030(7) -0.0001(7)
C20 0.0132(8) 0.0152(9) 0.0157(8) -0.0016(7) 0.0033(6) -0.0010(7)
C21 0.0173(9) 0.0182(9) 0.0114(8) -0.0002(7) 0.0021(7) -0.0006(7)
C22 0.0175(9) 0.0164(9) 0.0142(8) 0.0001(7) 0.0034(7) 0.0002(7)
C23 0.0162(8) 0.0151(9) 0.0156(8) -0.0011(7) 0.0036(7) -0.0025(7)
C24 0.0173(9) 0.0138(8) 0.0147(8) -0.0009(7) 0.0060(7) 0.0009(7)
C25 0.0184(9) 0.0179(9) 0.0134(8) -0.0001(7) 0.0010(7) 0.0039(7)
C26 0.0201(9) 0.0213(10) 0.0187(9) -0.0031(7) 0.0039(7) 0.0017(8)
C27 0.0229(10) 0.0198(9) 0.0139(8) -0.0022(7) 0.0029(7) -0.0001(8)
W2 0.01260(4) 0.01846(4) 0.01076(3) -0.00180(3) 0.00219(2) -0.00287(3)
F4 0.0196(6) 0.0605(10) 0.0194(6) -0.0080(6) 0.0084(5) -0.0090(6)
F5 0.0184(6) 0.0584(10) 0.0175(6) -0.0114(6) 0.0006(5) -0.0125(6)
F6 0.0875(14) 0.0314(8) 0.0228(7) -0.0093(6) 0.0056(8) 0.0094(8)
O5 0.0203(7) 0.0337(9) 0.0307(8) -0.0072(7) 0.0092(6) -0.0002(6)
O6 0.0338(9) 0.0241(8) 0.0184(7) -0.0006(6) -0.0003(6) -0.0098(7)
O7 0.0171(8) 0.0617(13) 0.0571(13) -0.0234(11) 0.0074(8) 0.0022(8)
O8 0.0360(9) 0.0309(9) 0.0138(7) -0.0012(6) 0.0013(6) -0.0066(7)
N3 0.0121(7) 0.0194(8) 0.0129(7) -0.0011(6) 0.0015(6) -0.0020(6)
N4 0.0139(7) 0.0210(8) 0.0126(7) 0.0000(6) 0.0021(6) -0.0038(6)
C28 0.0131(8) 0.0182(9) 0.0156(8) -0.0001(7) 0.0022(7) -0.0022(7)
C29 0.0150(8) 0.0207(9) 0.0122(8) 0.0003(7) -0.0003(6) -0.0021(7)
C30 0.0120(8) 0.0198(9) 0.0127(8) -0.0011(7) -0.0003(6) -0.0012(7)
C31 0.0145(8) 0.0172(9) 0.0146(8) -0.0009(7) 0.0013(7) -0.0032(7)
C32 0.0105(8) 0.0200(9) 0.0126(8) 0.0000(7) 0.0008(6) -0.0025(7)
C33 0.0117(8) 0.0212(9) 0.0146(8) 0.0001(7) 0.0029(6) -0.0024(7)
C34 0.0173(9) 0.0226(10) 0.0179(9) -0.0006(7) 0.0045(7) -0.0054(7)
C35 0.0193(9) 0.0214(10) 0.0226(10) 0.0031(8) 0.0061(8) -0.0033(8)
C36 0.0199(9) 0.0267(11) 0.0179(9) 0.0046(8) 0.0050(7) -0.0030(8)
C37 0.0179(9) 0.0266(10) 0.0134(8) 0.0021(7) 0.0023(7) -0.0034(8)
C38 0.0154(8) 0.0193(9) 0.0130(8) -0.0018(7) -0.0005(7) 0.0004(7)
C39 0.0151(9) 0.0256(10) 0.0140(8) -0.0014(7) 0.0003(7) 0.0003(7)
C40 0.0189(9) 0.0287(11) 0.0176(9) -0.0048(8) -0.0010(7) 0.0063(8)
C41 0.0262(10) 0.0210(10) 0.0211(10) -0.0023(8) -0.0040(8) 0.0051(8)
C42 0.0247(10) 0.0206(10) 0.0196(9) 0.0020(8) 0.0010(8) -0.0012(8)
C43 0.0203(9) 0.0212(10) 0.0168(9) -0.0006(7) 0.0040(7) 0.0001(8)
C44 0.0119(8) 0.0196(9) 0.0124(8) -0.0008(7) 0.0003(6) -0.0025(7)
C45 0.0193(9) 0.0217(10) 0.0155(9) -0.0005(7) 0.0004(7) 0.0006(8)
C46 0.0206(9) 0.0260(10) 0.0126(8) 0.0021(7) 0.0000(7) -0.0014(8)
C47 0.0155(9) 0.0250(10) 0.0130(8) -0.0029(7) 0.0018(7) -0.0047(7)
C48 0.0170(9) 0.0202(9) 0.0161(9) -0.0012(7) 0.0024(7) -0.0017(7)
C49 0.0154(8) 0.0218(9) 0.0132(8) 0.0012(7) 0.0010(7) -0.0012(7)
C50 0.0199(10) 0.0332(12) 0.0162(9) -0.0037(8) 0.0027(7) -0.0042(8)
C51 0.0196(9) 0.0215(10) 0.0162(9) -0.0011(7) 0.0011(7) -0.0057(8)
C52 0.0192(9) 0.0259(10) 0.0118(8) -0.0030(7) 0.0008(7) -0.0033(8)
C53 0.0221(10) 0.0301(12) 0.0228(10) -0.0100(9) 0.0064(8) -0.0046(9)
C54 0.0198(9) 0.0206(9) 0.0159(9) -0.0005(7) 0.0043(7) -0.0037(7)

loop_
_atom_type_symbol
_atom_type_description
_atom_type_scat_dispersion_real
_atom_type_scat_dispersion_imag
_atom_type_scat_source
C C 0.0033 0.0016 'International Tables Vol C Tables 4.2.6.8 and 6.1.1.4'
H H 0.0000 0.0000 'International Tables Vol C Tables 4.2.6.8 and 6.1.1.4'
F F 0.0171 0.0103 'International Tables Vol C Tables 4.2.6.8 and 6.1.1.4'
N N 0.0061 0.0033 'International Tables Vol C Tables 4.2.6.8 and 6.1.1.4'
O O 0.0106 0.0060 'International Tables Vol C Tables 4.2.6.8 and 6.1.1.4'
W W -0.8490 6.8722 'International Tables Vol C Tables 4.2.6.8 and 6.1.1.4'

loop_
_geom_angle_atom_site_label_1
_geom_angle_atom_site_label_2
_geom_angle_atom_site_label_3
_geom_angle
N2 W1 N1 71.92(6)
C24 W1 N1 92.67(6)
C24 W1 N2 91.41(7)
C25 W1 N1 101.68(7)
C25 W1 N2 172.43(7)
C25 W1 C24 84.75(8)
C25 W1 C26 88.99(8)
C26 W1 N1 97.43(7)
C26 W1 N2 95.79(7)
C26 W1 C24 169.02(8)
C27 W1 N1 170.84(7)
C27 W1 N2 99.36(7)
C27 W1 C24 84.58(8)
C27 W1 C25 86.79(8)
C27 W1 C26 86.07(8)
C1 N1 W1 126.11(12)
C1 N1 C5 117.27(16)
C5 N1 W1 115.29(12)
C6 N2 W1 118.59(13)
C10 N2 W1 122.89(14)
C10 N2 C6 118.38(17)
N1 C1 C2 121.99(16)
N1 C1 C11 119.58(16)
C2 C1 C11 118.43(16)
C1 C2 C3 120.95(17)
C2 C3 C17 121.08(17)
C4 C3 C2 116.62(17)
C4 C3 C17 122.30(17)
C5 C4 C3 120.39(17)
N1 C5 C4 122.30(17)
N1 C5 C6 115.41(16)
C4 C5 C6 122.29(16)
N2 C6 C5 115.41(16)
N2 C6 C7 121.49(18)
C7 C6 C5 123.07(18)
C8 C7 C6 119.38(19)
C9 C8 C7 118.92(19)
C8 C9 C10 119.1(2)
N2 C10 C9 122.7(2)
C12 C11 C1 120.48(17)
C16 C11 C1 119.75(16)
C16 C11 C12 119.67(17)
C13 C12 C11 119.87(18)
C14 C13 C12 120.25(18)
C15 C14 C13 119.88(18)
C14 C15 C16 120.25(19)
C15 C16 C11 120.01(18)
C18 C17 C3 120.45(16)
C22 C17 C3 120.43(17)
C22 C17 C18 119.09(17)
C19 C18 C17 120.40(17)
C18 C19 C20 119.71(18)
C19 C20 C23 118.53(17)
C21 C20 C19 120.60(18)
C21 C20 C23 120.81(17)
C20 C21 C22 119.62(17)
C21 C22 C17 120.57(18)
F1 C23 F2 107.06(15)
F1 C23 F3 105.92(15)
F1 C23 C20 113.44(16)
F2 C23 F3 106.33(15)
F2 C23 C20 112.50(15)
F3 C23 C20 111.11(16)
O1 C24 W1 172.15(16)
O2 C25 W1 176.22(17)
O3 C26 W1 173.44(19)
O4 C27 W1 179.40(19)
N4 W2 N3 72.47(6)
C51 W2 N3 99.78(7)
C51 W2 N4 94.81(7)
C51 W2 C53 168.22(8)
C52 W2 N3 100.47(7)
C52 W2 N4 171.79(7)
C52 W2 C51 90.49(8)
C52 W2 C53 87.12(9)
C53 W2 N3 91.99(7)
C53 W2 N4 88.93(8)
C54 W2 N3 171.13(7)
C54 W2 N4 99.47(7)
C54 W2 C51 84.36(8)
C54 W2 C52 87.27(8)
C54 W2 C53 84.01(9)
C28 N3 W2 126.26(13)
C28 N3 C32 117.24(16)
C32 N3 W2 114.59(12)
C33 N4 W2 118.40(13)
C37 N4 W2 123.78(13)
C37 N4 C33 117.63(17)
N3 C28 C29 121.83(18)
N3 C28 C38 119.50(17)
C29 C28 C38 118.63(17)
C28 C29 C30 121.18(18)
C29 C30 C44 122.08(17)
C31 C30 C29 116.23(17)
C31 C30 C44 121.69(18)
C32 C31 C30 120.61(18)
N3 C32 C31 122.41(17)
N3 C32 C33 116.11(16)
C31 C32 C33 121.46(18)
N4 C33 C32 115.22(17)
N4 C33 C34 121.72(18)
C34 C33 C32 123.06(17)
C35 C34 C33 119.77(19)
C34 C35 C36 118.4(2)
C37 C36 C35 119.07(19)
N4 C37 C36 123.38(19)
C39 C38 C28 119.72(18)
C43 C38 C28 120.66(18)
C43 C38 C39 119.41(19)
C40 C39 C38 120.04(19)
C41 C40 C39 120.3(2)
C40 C41 C42 119.9(2)
C41 C42 C43 120.2(2)
C42 C43 C38 120.03(19)
C45 C44 C30 120.68(18)
C49 C44 C30 120.68(17)
C49 C44 C45 118.64(18)
C46 C45 C44 120.73(19)
C45 C46 C47 119.65(19)
C46 C47 C50 118.69(18)
C48 C47 C46 120.50(18)
C48 C47 C50 120.80(19)
C47 C48 C49 119.46(19)
C48 C49 C44 120.98(18)
F4 C50 F5 105.09(17)
F4 C50 C47 112.39(18)
F5 C50 C47 111.57(18)
F6 C50 F4 106.70(19)
F6 C50 F5 107.25(18)
F6 C50 C47 113.33(18)
O5 C51 W2 172.03(17)
O6 C52 W2 176.82(19)
O7 C53 W2 172.0(2)
O8 C54 W2 179.7(2)

loop_
_geom_bond_atom_site_label_1
_geom_bond_atom_site_label_2
_geom_bond_distance
W1 N1 2.2864(16)
W1 N2 2.2243(16)
W1 C24 2.0319(19)
W1 C25 1.975(2)
W1 C26 2.023(2)
W1 C27 1.958(2)
F1 C23 1.343(2)
F2 C23 1.344(2)
F3 C23 1.353(2)
O1 C24 1.153(2)
O2 C25 1.161(2)
O3 C26 1.150(3)
O4 C27 1.172(3)
N1 C1 1.359(2)
N1 C5 1.369(2)
N2 C6 1.358(2)
N2 C10 1.348(3)
C1 C2 1.391(3)
C1 C11 1.483(2)
C2 C3 1.395(3)
C3 C4 1.395(3)
C3 C17 1.478(3)
C4 C5 1.392(3)
C5 C6 1.475(3)
C6 C7 1.396(3)
C7 C8 1.390(3)
C8 C9 1.382(3)
C9 C10 1.387(3)
C11 C12 1.397(3)
C11 C16 1.393(3)
C12 C13 1.390(3)
C13 C14 1.390(3)
C14 C15 1.387(3)
C15 C16 1.391(3)
C17 C18 1.402(3)
C17 C22 1.398(3)
C18 C19 1.387(3)
C19 C20 1.395(3)
C20 C21 1.386(3)
C20 C23 1.494(3)
C21 C22 1.392(3)
W2 N3 2.2871(16)
W2 N4 2.2221(17)
W2 C51 2.018(2)
W2 C52 1.978(2)
W2 C53 2.052(2)
W2 C54 1.953(2)
F4 C50 1.342(2)
F5 C50 1.345(2)
F6 C50 1.333(3)
O5 C51 1.160(3)
O6 C52 1.162(3)
O7 C53 1.136(3)
O8 C54 1.169(2)
N3 C28 1.360(2)
N3 C32 1.366(3)
N4 C33 1.361(2)
N4 C37 1.353(2)
C28 C29 1.391(3)
C28 C38 1.490(3)
C29 C30 1.397(3)
C30 C31 1.397(3)
C30 C44 1.487(3)
C31 C32 1.389(3)
C32 C33 1.478(3)
C33 C34 1.394(3)
C34 C35 1.388(3)
C35 C36 1.391(3)
C36 C37 1.377(3)
C38 C39 1.401(3)
C38 C43 1.396(3)
C39 C40 1.389(3)
C40 C41 1.387(3)
C41 C42 1.388(3)
C42 C43 1.393(3)
C44 C45 1.402(3)
C44 C49 1.395(3)
C45 C46 1.388(3)
C46 C47 1.391(3)
C47 C48 1.389(3)
C47 C50 1.499(3)
C48 C49 1.391(3)

loop_
_geom_torsion_atom_site_label_1
_geom_torsion_atom_site_label_2
_geom_torsion_atom_site_label_3
_geom_torsion_atom_site_label_4
_geom_torsion
W1 N1 C1 C2 159.14(14)
W1 N1 C1 C11 -21.1(2)
W1 N1 C5 C4 -161.95(14)
W1 N1 C5 C6 18.06(19)
W1 N2 C6 C5 -8.3(2)
W1 N2 C6 C7 173.34(14)
W1 N2 C10 C9 -174.98(15)
N1 C1 C2 C3 2.4(3)
N1 C1 C11 C12 -59.0(2)
N1 C1 C11 C16 124.67(19)
N1 C5 C6 N2 -6.9(2)
N1 C5 C6 C7 171.46(17)
N2 C6 C7 C8 1.8(3)
C1 N1 C5 C4 5.7(3)
C1 N1 C5 C6 -174.28(16)
C1 C2 C3 C4 3.7(3)
C1 C2 C3 C17 -175.48(17)
C1 C11 C12 C13 -178.45(18)
C1 C11 C16 C15 179.45(18)
C2 C1 C11 C12 120.7(2)
C2 C1 C11 C16 -55.6(2)
C2 C3 C4 C5 -5.0(3)
C2 C3 C17 C18 -31.8(3)
C2 C3 C17 C22 146.14(19)
C3 C4 C5 N1 0.3(3)
C3 C4 C5 C6 -179.71(17)
C3 C17 C18 C19 178.97(17)
C3 C17 C22 C21 -178.61(17)
C4 C3 C17 C18 149.05(18)
C4 C3 C17 C22 -33.0(3)
C4 C5 C6 N2 173.14(17)
C4 C5 C6 C7 -8.5(3)
C5 N1 C1 C2 -7.0(3)
C5 N1 C1 C11 172.70(16)
C5 C6 C7 C8 -176.49(18)
C6 N2 C10 C9 0.6(3)
C6 C7 C8 C9 0.8(3)
C7 C8 C9 C10 -2.5(3)
C8 C9 C10 N2 1.9(3)
C10 N2 C6 C5 175.96(17)
C10 N2 C6 C7 -2.4(3)
C11 C1 C2 C3 -177.34(17)
C11 C12 C13 C14 -0.1(3)
C12 C11 C16 C15 3.1(3)
C12 C13 C14 C15 1.3(3)
C13 C14 C15 C16 -0.3(3)
C14 C15 C16 C11 -1.9(3)
C16 C11 C12 C13 -2.1(3)
C17 C3 C4 C5 174.21(17)
C17 C18 C19 C20 -0.4(3)
C18 C17 C22 C21 -0.6(3)
C18 C19 C20 C21 -0.5(3)
C18 C19 C20 C23 -177.67(17)
C19 C20 C21 C22 0.9(3)
C19 C20 C23 F1 -162.47(17)
C19 C20 C23 F2 -40.8(2)
C19 C20 C23 F3 78.3(2)
C20 C21 C22 C17 -0.3(3)
C21 C20 C23 F1 20.4(3)
C21 C20 C23 F2 142.08(18)
C21 C20 C23 F3 -98.8(2)
C22 C17 C18 C19 1.0(3)
C23 C20 C21 C22 177.96(17)
W2 N3 C28 C29 -155.55(14)
W2 N3 C28 C38 26.6(2)
W2 N3 C32 C31 160.06(14)
W2 N3 C32 C33 -18.5(2)
W2 N4 C33 C32 6.2(2)
W2 N4 C33 C34 -174.37(14)
W2 N4 C37 C36 174.45(15)
N3 C28 C29 C30 -4.2(3)
N3 C28 C38 C39 52.2(3)
N3 C28 C38 C43 -133.12(19)
N3 C32 C33 N4 8.6(2)
N3 C32 C33 C34 -170.81(17)
N4 C33 C34 C35 -0.4(3)
C28 N3 C32 C31 -5.2(3)
C28 N3 C32 C33 176.21(16)
C28 C29 C30 C31 -2.2(3)
C28 C29 C30 C44 178.44(17)
C28 C38 C39 C40 175.77(18)
C28 C38 C43 C42 -175.88(18)
C29 C28 C38 C39 -125.7(2)
C29 C28 C38 C43 48.9(3)
C29 C30 C31 C32 4.7(3)
C29 C30 C44 C45 19.5(3)
C29 C30 C44 C49 -160.50(18)
C30 C31 C32 N3 -1.1(3)
C30 C31 C32 C33 177.43(17)
C30 C44 C45 C46 178.70(18)
C30 C44 C49 C48 -178.48(18)
C31 C30 C44 C45 -159.81(18)
C31 C30 C44 C49 20.2(3)
C31 C32 C33 N4 -169.96(17)
C31 C32 C33 C34 10.6(3)
C32 N3 C28 C29 7.8(3)
C32 N3 C28 C38 -170.09(16)
C32 C33 C34 C35 178.97(18)
C33 N4 C37 C36 -0.4(3)
C33 C34 C35 C36 -0.3(3)
C34 C35 C36 C37 0.6(3)
C35 C36 C37 N4 -0.3(3)
C37 N4 C33 C32 -178.71(16)
C37 N4 C33 C34 0.7(3)
C38 C28 C29 C30 173.70(17)
C38 C39 C40 C41 -0.3(3)
C39 C38 C43 C42 -1.2(3)
C39 C40 C41 C42 -0.3(3)
C40 C41 C42 C43 0.1(3)
C41 C42 C43 C38 0.6(3)
C43 C38 C39 C40 1.0(3)
C44 C30 C31 C32 -175.94(17)
C44 C45 C46 C47 -0.2(3)
C45 C44 C49 C48 1.5(3)
C45 C46 C47 C48 1.5(3)
C45 C46 C47 C50 -177.73(19)
C46 C47 C48 C49 -1.3(3)
C46 C47 C50 F4 -66.5(2)
C46 C47 C50 F5 51.3(3)
C46 C47 C50 F6 172.45(19)
C47 C48 C49 C44 -0.2(3)
C48 C47 C50 F4 114.2(2)
C48 C47 C50 F5 -128.0(2)
C48 C47 C50 F6 -6.8(3)
C49 C44 C45 C46 -1.3(3)
C50 C47 C48 C49 177.92(18)
